data_2019186
loop_
_publ_author_name
'Sridhar, Balasubramanian'
'Nanubolu, Jagadeesh Babu'
'Ravikumar, Krishnan'

_publ_section_title
;
 Solvent-mediated pseudo-quadruple hydrogen-bond motifs in three
 lamotrigine--carboxylic acid complexes
;
_journal_coeditor_code LG3120
_journal_issue 10
_journal_name_full 'Acta Crystallographica Section C'
_journal_page_first 1164
_journal_page_last 1169
_journal_paper_doi 10.1107/S0108270113023573
_journal_volume 69
_journal_year 2013
_chemical_formula_iupac 'C9 H7.41 Cl2 N5 + , C8 H7.59 O2 - , C3 H7 N O'
_chemical_formula_moiety 'C9 H7.41 Cl2 N5 +, C8 H7.59 O2 -, C3 H7 N O'
_chemical_formula_sum 'C20 H22 Cl2 N6 O3'
_chemical_formula_weight 465.34
_chemical_name_common
;
Lamotriginium 4-methylbenzoate <i>N</i>,<i>N</i>-dimethylformamide monosolvate
;
_chemical_name_systematic
;
3,5-Diamino-6-(2,3-dichlorophenyl)-1,2,4-triazin-2-ium 4-methylbenzoate
<i>N</i>,<i>N</i>-dimethylformamide monosolvate
;
_space_group_IT_number 14
_symmetry_cell_setting monoclinic
_symmetry_space_group_name_Hall '-P 2yn'
_symmetry_space_group_name_H-M 'P 1 21/n 1'
_atom_sites_solution_hydrogens geom
_atom_sites_solution_primary direct
_atom_sites_solution_secondary difmap
_audit_creation_method SHELXL97
_cell_angle_alpha 90.00
_cell_angle_beta 108.976(3)
_cell_angle_gamma 90.00
_cell_formula_units_Z 4
_cell_length_a 9.3976(12)
_cell_length_b 24.904(3)
_cell_length_c 10.2105(14)
_cell_measurement_reflns_used 1583
_cell_measurement_temperature 294(2)
_cell_measurement_theta_max 24.47
_cell_measurement_theta_min 2.26
_cell_volume 2259.8(5)
_computing_cell_refinement 'SAINT (Bruker, 2001)'
_computing_data_collection 'SMART (Bruker, 2001)'
_computing_data_reduction 'SAINT (Bruker, 2001)'
_computing_molecular_graphics 'DIAMOND (Brandenburg & Putz, 2005)'
_computing_publication_material 'SHELXL97 (Sheldrick, 2008)'
_computing_structure_refinement 'SHELXL97 (Sheldrick, 2008)'
_computing_structure_solution 'SHELXS97 (Sheldrick, 2008)'
_diffrn_ambient_temperature 294(2)
_diffrn_measured_fraction_theta_full 0.999
_diffrn_measured_fraction_theta_max 0.989
_diffrn_measurement_device 'Bruker SMART APEX CCD area-detector'
_diffrn_measurement_device_type 'Bruker SMART APEX CCD area-detector'
_diffrn_measurement_method \w
_diffrn_radiation_monochromator graphite
_diffrn_radiation_source 'fine-focus sealed tube'
_diffrn_radiation_type MoK\a
_diffrn_radiation_wavelength 0.71073
_diffrn_reflns_av_R_equivalents 0.0312
_diffrn_reflns_av_sigmaI/netI 0.0267
_diffrn_reflns_limit_h_max 12
_diffrn_reflns_limit_h_min -12
_diffrn_reflns_limit_k_max 32
_diffrn_reflns_limit_k_min -32
_diffrn_reflns_limit_l_max 13
_diffrn_reflns_limit_l_min -13
_diffrn_reflns_number 26199
_diffrn_reflns_theta_full 25.00
_diffrn_reflns_theta_max 27.98
_diffrn_reflns_theta_min 1.64
_diffrn_standards_number 0
_exptl_absorpt_coefficient_mu 0.321
_exptl_absorpt_correction_T_max 0.96
_exptl_absorpt_correction_T_min 0.93
_exptl_absorpt_correction_type multi-scan
_exptl_absorpt_process_details '(SADABS; Bruker, 2001)'
_exptl_crystal_colour colourless
_exptl_crystal_density_diffrn 1.368
_exptl_crystal_density_method 'not measured'
_exptl_crystal_description needle
_exptl_crystal_F_000 968
_exptl_crystal_size_max 0.18
_exptl_crystal_size_mid 0.11
_exptl_crystal_size_min 0.08
_refine_diff_density_max 0.344
_refine_diff_density_min -0.229
_refine_ls_extinction_method none
_refine_ls_goodness_of_fit_ref 1.190
_refine_ls_hydrogen_treatment mixed
_refine_ls_matrix_type full
_refine_ls_number_parameters 301
_refine_ls_number_reflns 5388
_refine_ls_number_restraints 0
_refine_ls_restrained_S_all 1.190
_refine_ls_R_factor_all 0.0870
_refine_ls_R_factor_gt 0.0706
_refine_ls_shift/su_max 0.000
_refine_ls_shift/su_mean 0.000
_refine_ls_structure_factor_coef Fsqd
_refine_ls_weighting_details 'calc w = 1/[\s^2^(Fo^2^)+(0.0585P)^2^+1.0152P] where P=(Fo^2^+2Fc^2^)/3'
_refine_ls_weighting_scheme calc
_refine_ls_wR_factor_gt 0.1509
_refine_ls_wR_factor_ref 0.1593
_reflns_number_gt 4389
_reflns_number_total 5388
_reflns_threshold_expression I>2\s(I)
_cod_data_source_file lg3120.cif
_cod_data_source_block II
_cod_original_sg_symbol_H-M 'P 21/n'
_cod_database_code 2019186

loop_
_symmetry_equiv_pos_as_xyz
'x, y, z'
'-x+1/2, y+1/2, -z+1/2'
'-x, -y, -z'
'x-1/2, -y-1/2, z-1/2'

loop_
_atom_site_type_symbol
_atom_site_label
_atom_site_fract_x
_atom_site_fract_y
_atom_site_fract_z
_atom_site_U_iso_or_equiv
_atom_site_adp_type
_atom_site_calc_flag
_atom_site_refinement_flags
_atom_site_occupancy
_atom_site_symmetry_multiplicity
C C1 0.6860(2) 0.13241(9) 0.7602(2) 0.0374(5) Uani d . 1 1
C C2 0.7668(3) 0.18011(9) 0.7750(2) 0.0412(5) Uani d . 1 1
C C3 0.7470(3) 0.21381(9) 0.6629(3) 0.0463(6) Uani d . 1 1
C C4 0.6485(3) 0.20004(10) 0.5351(3) 0.0510(6) Uani d . 1 1
H H4 0.6355 0.2227 0.4597 0.061 Uiso calc R 1 1
C C5 0.5692(3) 0.15260(12) 0.5190(3) 0.0583(7) Uani d . 1 1
H H5 0.5029 0.1432 0.4325 0.070 Uiso calc R 1 1
C C6 0.5880(3) 0.11907(10) 0.6309(3) 0.0517(6) Uani d . 1 1
H H6 0.5341 0.0871 0.6192 0.062 Uiso calc R 1 1
C C7 0.7020(2) 0.09595(9) 0.8803(2) 0.0378(5) Uani d . 1 1
C C8 0.7122(2) 0.02619(9) 1.0784(2) 0.0378(5) Uani d . 1 1
C C9 0.8192(2) 0.05608(8) 0.9214(2) 0.0368(5) Uani d . 1 1
N N1 0.6040(2) 0.10032(8) 0.9439(2) 0.0458(5) Uani d . 1 1
N N2 0.6101(2) 0.06586(8) 1.0477(2) 0.0467(5) Uani d . 1 1
H H2N 0.5487 0.0693 1.0939 0.056 Uiso calc PR 0.41(5) 1
N N3 0.7075(3) -0.00843(9) 1.1762(2) 0.0496(5) Uani d . 1 1
H H3N 0.638(3) -0.0056(10) 1.209(3) 0.042(7) Uiso d . 1 1
H H4N 0.762(3) -0.0373(12) 1.187(3) 0.053(8) Uiso d . 1 1
N N4 0.8189(2) 0.02038(7) 1.01839(19) 0.0393(4) Uani d . 1 1
N N5 0.9266(3) 0.05401(9) 0.8648(2) 0.0488(5) Uani d . 1 1
H H5N 0.996(3) 0.0317(12) 0.897(3) 0.051(8) Uiso d . 1 1
H H6N 0.937(3) 0.0775(11) 0.812(3) 0.048(7) Uiso d . 1 1
Cl Cl1 0.89091(10) 0.19684(3) 0.93657(7) 0.0692(3) Uani d . 1 1
Cl Cl2 0.84167(12) 0.27455(3) 0.68139(9) 0.0841(3) Uani d . 1 1
C C10 0.3847(3) 0.05427(10) 1.2412(2) 0.0442(5) Uani d . 1 1
C C11 0.2533(3) 0.06597(9) 1.2887(2) 0.0418(5) Uani d . 1 1
C C12 0.1406(3) 0.10104(10) 1.2162(3) 0.0491(6) Uani d . 1 1
H H12 0.1475 0.1183 1.1377 0.059 Uiso calc R 1 1
C C13 0.0182(3) 0.11049(11) 1.2596(3) 0.0549(6) Uani d . 1 1
H H13 -0.0571 0.1337 1.2087 0.066 Uiso calc R 1 1
C C14 0.0053(3) 0.08621(11) 1.3773(3) 0.0519(6) Uani d . 1 1
C C15 0.1192(3) 0.05153(11) 1.4498(3) 0.0548(7) Uani d . 1 1
H H15 0.1133 0.0350 1.5296 0.066 Uiso calc R 1 1
C C16 0.2414(3) 0.04092(11) 1.4065(3) 0.0493(6) Uani d . 1 1
H H16 0.3155 0.0171 1.4560 0.059 Uiso calc R 1 1
C C17 -0.1283(3) 0.09738(14) 1.4244(3) 0.0703(8) Uani d . 1 1
H H17A -0.1805 0.1286 1.3775 0.105 Uiso calc PR 0.50 1
H H17B -0.0943 0.1036 1.5225 0.105 Uiso calc PR 0.50 1
H H17C -0.1950 0.0671 1.4031 0.105 Uiso calc PR 0.50 1
H H17D -0.1327 0.0709 1.4913 0.105 Uiso calc PR 0.50 1
H H17E -0.2189 0.0959 1.3462 0.105 Uiso calc PR 0.50 1
H H17F -0.1182 0.1324 1.4656 0.105 Uiso calc PR 0.50 1
O O1 0.4019(2) 0.08747(7) 1.1506(2) 0.0605(5) Uani d . 1 1
H H1O 0.4694 0.0768 1.1226 0.091 Uiso calc PR 0.59(5) 1
O O2 0.4669(2) 0.01563(8) 1.2861(2) 0.0596(5) Uani d . 1 1
C C18 1.2339(4) 0.14868(12) 0.8138(3) 0.0629(7) Uani d . 1 1
H H18 1.2920 0.1427 0.9055 0.075 Uiso calc R 1 1
C C19 1.3951(4) 0.22487(14) 0.8181(5) 0.0886(11) Uani d . 1 1
H H19A 1.4498 0.2107 0.9078 0.133 Uiso calc R 1 1
H H19B 1.3601 0.2604 0.8281 0.133 Uiso calc R 1 1
H H19C 1.4598 0.2263 0.7623 0.133 Uiso calc R 1 1
C C20 1.1858(6) 0.2010(2) 0.6088(5) 0.1221(18) Uani d . 1 1
H H20A 1.2511 0.1961 0.5543 0.183 Uiso calc R 1 1
H H20B 1.1489 0.2372 0.5987 0.183 Uiso calc R 1 1
H H20C 1.1026 0.1766 0.5776 0.183 Uiso calc R 1 1
N N6 1.2680(3) 0.19066(9) 0.7522(3) 0.0610(6) Uani d . 1 1
O O3 1.1325(3) 0.11683(9) 0.7614(2) 0.0757(6) Uani d . 1 1

loop_
_atom_site_aniso_label
_atom_site_aniso_U_11
_atom_site_aniso_U_22
_atom_site_aniso_U_33
_atom_site_aniso_U_12
_atom_site_aniso_U_13
_atom_site_aniso_U_23
C1 0.0355(11) 0.0367(11) 0.0423(12) 0.0070(9) 0.0159(9) 0.0054(9)
C2 0.0465(13) 0.0365(11) 0.0407(12) 0.0034(9) 0.0143(10) 0.0013(9)
C3 0.0553(14) 0.0351(12) 0.0516(14) 0.0011(10) 0.0218(12) 0.0052(10)
C4 0.0588(15) 0.0492(14) 0.0462(14) 0.0135(12) 0.0187(12) 0.0151(11)
C5 0.0565(16) 0.0627(17) 0.0459(14) 0.0005(13) 0.0033(12) 0.0043(12)
C6 0.0484(14) 0.0462(14) 0.0559(15) -0.0037(11) 0.0106(12) 0.0053(11)
C7 0.0357(11) 0.0344(11) 0.0439(12) 0.0006(9) 0.0137(9) 0.0036(9)
C8 0.0349(11) 0.0378(11) 0.0404(12) -0.0021(9) 0.0118(9) 0.0026(9)
C9 0.0346(11) 0.0350(11) 0.0407(11) 0.0001(8) 0.0121(9) 0.0028(9)
N1 0.0429(11) 0.0445(11) 0.0547(12) 0.0071(9) 0.0224(9) 0.0109(9)
N2 0.0440(11) 0.0491(11) 0.0552(12) 0.0092(9) 0.0275(10) 0.0133(9)
N3 0.0501(13) 0.0474(12) 0.0597(14) 0.0070(10) 0.0295(11) 0.0149(10)
N4 0.0367(10) 0.0381(10) 0.0448(10) 0.0030(8) 0.0153(8) 0.0064(8)
N5 0.0483(12) 0.0475(12) 0.0593(13) 0.0141(10) 0.0296(11) 0.0208(11)
Cl1 0.0914(6) 0.0581(4) 0.0463(4) -0.0238(4) 0.0060(3) 0.0001(3)
Cl2 0.1260(8) 0.0480(4) 0.0734(5) -0.0263(4) 0.0257(5) 0.0113(4)
C10 0.0448(13) 0.0445(13) 0.0455(13) -0.0021(10) 0.0175(10) -0.0019(10)
C11 0.0424(12) 0.0410(12) 0.0438(12) -0.0053(10) 0.0166(10) -0.0046(10)
C12 0.0531(14) 0.0514(14) 0.0457(13) 0.0011(11) 0.0200(11) 0.0042(11)
C13 0.0494(15) 0.0605(16) 0.0556(15) 0.0083(12) 0.0181(12) 0.0028(13)
C14 0.0471(14) 0.0587(15) 0.0542(15) -0.0046(12) 0.0223(12) -0.0125(12)
C15 0.0587(16) 0.0662(17) 0.0467(14) -0.0045(13) 0.0270(12) 0.0029(12)
C16 0.0488(14) 0.0536(14) 0.0464(13) 0.0013(11) 0.0169(11) 0.0056(11)
C17 0.0605(18) 0.086(2) 0.077(2) -0.0014(16) 0.0386(16) -0.0129(17)
O1 0.0660(12) 0.0566(11) 0.0760(13) 0.0149(9) 0.0465(11) 0.0200(10)
O2 0.0568(11) 0.0622(12) 0.0698(12) 0.0150(9) 0.0340(9) 0.0197(10)
C18 0.0699(19) 0.0603(17) 0.0619(17) 0.0063(15) 0.0262(15) 0.0091(14)
C19 0.075(2) 0.073(2) 0.119(3) -0.0149(18) 0.033(2) -0.017(2)
C20 0.122(4) 0.122(4) 0.096(3) -0.035(3) -0.001(3) 0.052(3)
N6 0.0557(14) 0.0553(14) 0.0725(16) -0.0012(11) 0.0216(12) 0.0072(12)
O3 0.0825(15) 0.0663(13) 0.0853(15) -0.0159(12) 0.0366(13) 0.0096(12)

loop_
_atom_type_symbol
_atom_type_description
_atom_type_scat_dispersion_real
_atom_type_scat_dispersion_imag
_atom_type_scat_source
C C 0.0033 0.0016 'International Tables Vol C Tables 4.2.6.8 and 6.1.1.4'
H H 0.0000 0.0000 'International Tables Vol C Tables 4.2.6.8 and 6.1.1.4'
N N 0.0061 0.0033 'International Tables Vol C Tables 4.2.6.8 and 6.1.1.4'
O O 0.0106 0.0060 'International Tables Vol C Tables 4.2.6.8 and 6.1.1.4'
Cl Cl 0.1484 0.1585 'International Tables Vol C Tables 4.2.6.8 and 6.1.1.4'
I I -0.4742 1.8119 'International Tables Vol C Tables 4.2.6.8 and 6.1.1.4'

loop_
_geom_angle_atom_site_label_1
_geom_angle_atom_site_label_2
_geom_angle_atom_site_label_3
_geom_angle
C6 C1 C2 118.6(2)
C6 C1 C7 119.8(2)
C2 C1 C7 121.6(2)
C3 C2 C1 120.4(2)
C3 C2 Cl1 120.66(19)
C1 C2 Cl1 118.90(17)
C4 C3 C2 120.2(2)
C4 C3 Cl2 118.94(19)
C2 C3 Cl2 120.9(2)
C3 C4 C5 119.9(2)
C3 C4 H4 120.1
C5 C4 H4 120.1
C4 C5 C6 120.1(2)
C4 C5 H5 119.9
C6 C5 H5 119.9
C5 C6 C1 120.8(2)
C5 C6 H6 119.6
C1 C6 H6 119.6
N1 C7 C9 120.9(2)
N1 C7 C1 117.59(19)
C9 C7 C1 121.47(19)
N3 C8 N2 117.2(2)
N3 C8 N4 119.0(2)
N2 C8 N4 123.8(2)
N5 C9 N4 119.2(2)
N5 C9 C7 121.4(2)
N4 C9 C7 119.43(19)
C7 N1 N2 119.03(19)
C8 N2 N1 119.75(19)
C8 N2 H2N 120.1
N1 N2 H2N 120.1
C8 N3 H3N 118.1(17)
C8 N3 H4N 118.4(18)
H3N N3 H4N 122(3)
C9 N4 C8 116.73(18)
C9 N5 H5N 117.4(19)
C9 N5 H6N 122.0(19)
H5N N5 H6N 119(3)
O2 C10 O1 124.1(2)
O2 C10 C11 121.2(2)
O1 C10 C11 114.7(2)
C12 C11 C16 118.8(2)
C12 C11 C10 121.2(2)
C16 C11 C10 120.0(2)
C13 C12 C11 120.5(2)
C13 C12 H12 119.8
C11 C12 H12 119.8
C12 C13 C14 121.4(3)
C12 C13 H13 119.3
C14 C13 H13 119.3
C13 C14 C15 117.7(2)
C13 C14 C17 120.8(3)
C15 C14 C17 121.5(3)
C16 C15 C14 121.6(2)
C16 C15 H15 119.2
C14 C15 H15 119.2
C15 C16 C11 120.0(2)
C15 C16 H16 120.0
C11 C16 H16 120.0
C14 C17 H17A 109.5
C14 C17 H17B 109.5
H17A C17 H17B 109.5
C14 C17 H17C 109.5
H17A C17 H17C 109.5
H17B C17 H17C 109.5
C14 C17 H17D 109.5
H17A C17 H17D 141.1
H17B C17 H17D 56.3
H17C C17 H17D 56.3
C14 C17 H17E 109.5
H17A C17 H17E 56.3
H17B C17 H17E 141.1
H17C C17 H17E 56.3
H17D C17 H17E 109.5
C14 C17 H17F 109.5
H17A C17 H17F 56.3
H17B C17 H17F 56.3
H17C C17 H17F 141.1
H17D C17 H17F 109.5
H17E C17 H17F 109.5
C10 O1 H1O 109.5
O3 C18 N6 125.8(3)
O3 C18 H18 117.1
N6 C18 H18 117.1
N6 C19 H19A 109.5
N6 C19 H19B 109.5
H19A C19 H19B 109.5
N6 C19 H19C 109.5
H19A C19 H19C 109.5
H19B C19 H19C 109.5
N6 C20 H20A 109.5
N6 C20 H20B 109.5
H20A C20 H20B 109.5
N6 C20 H20C 109.5
H20A C20 H20C 109.5
H20B C20 H20C 109.5
C18 N6 C20 119.8(3)
C18 N6 C19 122.7(3)
C20 N6 C19 117.3(3)

loop_
_geom_bond_atom_site_label_1
_geom_bond_atom_site_label_2
_geom_bond_distance
C1 C6 1.382(3)
C1 C2 1.391(3)
C1 C7 1.494(3)
C2 C3 1.382(3)
C2 Cl1 1.733(2)
C3 C4 1.375(4)
C3 Cl2 1.734(2)
C4 C5 1.378(4)
C4 H4 0.9300
C5 C6 1.379(4)
C5 H5 0.9300
C6 H6 0.9300
C7 N1 1.293(3)
C7 C9 1.440(3)
C8 N3 1.331(3)
C8 N2 1.342(3)
C8 N4 1.342(3)
C9 N5 1.318(3)
C9 N4 1.331(3)
N1 N2 1.350(3)
N2 H2N 0.8600
N3 H3N 0.83(3)
N3 H4N 0.87(3)
N5 H5N 0.84(3)
N5 H6N 0.82(3)
C10 O2 1.226(3)
C10 O1 1.289(3)
C10 C11 1.495(3)
C11 C12 1.386(3)
C11 C16 1.391(3)
C12 C13 1.380(4)
C12 H12 0.9300
C13 C14 1.386(4)
C13 H13 0.9300
C14 C15 1.387(4)
C14 C17 1.509(4)
C15 C16 1.384(4)
C15 H15 0.9300
C16 H16 0.9300
C17 H17A 0.9600
C17 H17B 0.9600
C17 H17C 0.9600
C17 H17D 0.9600
C17 H17E 0.9600
C17 H17F 0.9600
O1 H1O 0.8200
C18 O3 1.221(4)
C18 N6 1.313(4)
C18 H18 0.9300
C19 N6 1.443(4)
C19 H19A 0.9600
C19 H19B 0.9600
C19 H19C 0.9600
C20 N6 1.439(5)
C20 H20A 0.9600
C20 H20B 0.9600
C20 H20C 0.9600

loop_
_geom_hbond_atom_site_label_D
_geom_hbond_atom_site_label_H
_geom_hbond_atom_site_label_A
_geom_hbond_site_symmetry_A
_geom_hbond_distance_DH
_geom_hbond_distance_HA
_geom_hbond_distance_DA
_geom_hbond_angle_DHA
N2 H2N O1 . 0.86 1.72 2.560(3) 164.7
N3 H3N O2 . 0.83(3) 2.07(3) 2.895(3) 170(2)
N3 H4N O3 3_757 0.87(3) 2.20(3) 3.055(3) 168(3)
N5 H5N N4 3_757 0.84(3) 2.11(3) 2.953(3) 176(3)
N5 H6N O3 . 0.82(3) 2.29(3) 2.939(3) 137(2)
O1 H1O N2 . 0.82 1.75 2.560(3) 169.1
O1 H1O N1 . 0.82 2.60 3.281(3) 141.1

loop_
_geom_torsion_atom_site_label_1
_geom_torsion_atom_site_label_2
_geom_torsion_atom_site_label_3
_geom_torsion_atom_site_label_4
_geom_torsion
C6 C1 C2 C3 1.2(3)
C7 C1 C2 C3 -178.3(2)
C6 C1 C2 Cl1 -179.52(18)
C7 C1 C2 Cl1 1.0(3)
C1 C2 C3 C4 -0.9(4)
Cl1 C2 C3 C4 179.8(2)
C1 C2 C3 Cl2 177.56(18)
Cl1 C2 C3 Cl2 -1.7(3)
C2 C3 C4 C5 0.2(4)
Cl2 C3 C4 C5 -178.3(2)
C3 C4 C5 C6 0.3(4)
C4 C5 C6 C1 0.0(4)
C2 C1 C6 C5 -0.7(4)
C7 C1 C6 C5 178.8(2)
C6 C1 C7 N1 -83.1(3)
C2 C1 C7 N1 96.4(3)
C6 C1 C7 C9 94.8(3)
C2 C1 C7 C9 -85.7(3)
N1 C7 C9 N5 -174.6(2)
C1 C7 C9 N5 7.6(3)
N1 C7 C9 N4 5.7(3)
C1 C7 C9 N4 -172.2(2)
C9 C7 N1 N2 -1.8(3)
C1 C7 N1 N2 176.1(2)
N3 C8 N2 N1 -176.2(2)
N4 C8 N2 N1 5.1(3)
C7 N1 N2 C8 -3.3(3)
N5 C9 N4 C8 176.2(2)
C7 C9 N4 C8 -4.0(3)
N3 C8 N4 C9 -179.8(2)
N2 C8 N4 C9 -1.2(3)
O2 C10 C11 C12 -164.4(2)
O1 C10 C11 C12 15.1(3)
O2 C10 C11 C16 14.6(4)
O1 C10 C11 C16 -165.9(2)
C16 C11 C12 C13 -0.6(4)
C10 C11 C12 C13 178.5(2)
C11 C12 C13 C14 1.1(4)
C12 C13 C14 C15 -0.6(4)
C12 C13 C14 C17 179.3(3)
C13 C14 C15 C16 -0.5(4)
C17 C14 C15 C16 179.6(3)
C14 C15 C16 C11 1.0(4)
C12 C11 C16 C15 -0.5(4)
C10 C11 C16 C15 -179.6(2)
O3 C18 N6 C20 -2.3(5)
O3 C18 N6 C19 -176.3(3)
